data_1528084
loop_
_publ_author_name
'Smolin, Yu.I.'
'Butikova, I.K.'
'Shepelev, Yu.F.'

_publ_section_title
;
 Determination of the crystal structure of Gd2 Ge2 O7
;
_journal_name_full Kristallografiya
_journal_page_first 911
_journal_page_last 917
_journal_volume 16
_journal_year 1971
_chemical_formula_sum 'Gd2 Ge2 O7'
_chemical_name_systematic 'Gd2 (Ge2 O7)'
_space_group_IT_number 1
_symmetry_space_group_name_Hall 'P 1'
_symmetry_space_group_name_H-M 'P 1'
_cell_angle_alpha 87.88
_cell_angle_beta 91.52
_cell_angle_gamma 94.55
_cell_formula_units_Z 6
_cell_length_a 18.5
_cell_length_b 6.8
_cell_length_c 6.858
_cell_volume 859.188
_citation_journal_id_ASTM KRISAJ
_cod_data_source_file Smolin_KRISAJ_1971_1903.cif
_cod_data_source_block Gd2Ge2O7
_cod_original_cell_volume 859.1878
_cod_database_code 1528084

loop_
_symmetry_equiv_pos_as_xyz
x,y,z

loop_
_atom_site_label
_atom_site_type_symbol
_atom_site_fract_x
_atom_site_fract_y
_atom_site_fract_z
_atom_site_occupancy
_atom_site_U_iso_or_equiv
Ge10 Ge+4 0.7882 0.5185 0.004 1 0.0
Gd8 Gd+3 0.6028 0.6037 0.1359 1 0.0
O25 O-2 0.247 0.648 0.158 1 0.0
O8 O-2 0.213 -0.066 0.87084 1 0.0
O15 O-2 0.528 0.812 0.549 1 0.0
Ge12 Ge+4 0.0828 0.697 0.3897 1 0.0
O6 O-2 0.342 0.127 0.711 1 0.0
Gd6 Gd+3 0.9097 0.0981 0.1067 1 0.0
O17 O-2 0.599 0.284 0.133 1 0.0
O9 O-2 0.786 0.067 0.126 1 0.0
Gd7 Gd+3 0.4118 -0.1134 0.5685 1 0.0
O7 O-2 0.279 -0.188 0.518 1 0.0
O20 O-2 0.534 -0.133 0.088 1 0.0
O29 O-2 -0.019 0.443 0.758 1 0.0
Gd10 Gd+3 0.7403 0.013 -0.1947 1 0.0
Gd11 Gd+3 0.9094 -0.1933 0.6268 1 0.0
O42 O-2 0.044 0.824 0.581 1 0.0
O23 O-2 0.181 0.26 0.122 1 0.0
Gd3 Gd+3 0.7389 0.5186 0.5399 1 0.0
O28 O-2 0.032 0.185 0.053 1 0.0
Ge6 Ge+4 0.4446 -0.1191 0.0538 1 0.0
O5 O-2 0.212 0.15 0.481 1 0.0
O32 O-2 -0.138 0.49 0.542 1 0.0
O11 O-2 0.655 0.878 0.292 1 0.0
O12 O-2 0.721 0.183 0.484 1 0.0
O2 O-2 0.389 0.516 0.525 1 0.0
O10 O-2 0.791 0.85 0.509 1 0.0
O39 O-2 0.015 0.544 0.262 1 0.0
O26 O-2 0.122 0.558 0.914 1 0.0
O16 O-2 0.533 0.433 0.787 1 0.0
O41 O-2 0.119 0.887 0.231 1 0.0
Ge11 Ge+4 0.9401 0.6458 0.1409 1 0.0
O37 O-2 0.907 0.816 0.308 1 0.0
Ge2 Ge+4 0.2566 0.0095 0.6639 1 0.0
Gd4 Gd+3 0.2599 -0.0128 0.1968 1 0.0
O22 O-2 0.381 -0.1 0.221 1 0.0
O34 O-2 0.728 0.54 0.187 1 0.0
O21 O-2 0.406 -0.256 0.869 1 0.0
O4 O-2 0.47 0.186 0.44 1 0.0
O38 O-2 0.97 0.797 -0.06 1 0.0
Gd5 Gd+3 0.0907 0.1937 0.3727 1 0.0
Gd12 Gd+3 0.0902 -0.0982 -0.1073 1 0.0
Ge9 Ge+4 -0.0841 0.3011 0.6112 1 0.0
O30 O-2 -0.047 0.166 0.427 1 0.0
Gd2 Gd+3 0.3969 0.3968 -0.1351 1 0.0
Ge8 Ge+4 0.0598 0.3538 0.8616 1 0.0
Ge3 Ge+4 0.7431 0.9902 0.335 1 0.0
Gd1 Gd+3 0.5884 0.1138 0.4322 1 0.0
O24 O-2 0.265 0.433 0.803 1 0.0
O3 O-2 0.467 0.511 0.157 1 0.0
O27 O-2 0.089 0.188 0.703 1 0.0
Ge1 Ge+4 0.4198 0.3732 0.345 1 0.0
Ge7 Ge+4 0.2117 0.4795 0.9957 1 0.0
O31 O-2 -0.12 0.108 0.77 1 0.0
O35 O-2 0.814 0.732 -0.135 1 0.0
Ge4 Ge+4 0.5794 0.6263 0.6537 1 0.0
O13 O-2 0.611 0.481 0.477 1 0.0
Ge5 Ge+4 0.5586 0.2042 0.915 1 0.0
O18 O-2 0.62 0.112 0.767 1 0.0
Gd9 Gd+3 0.2615 0.4809 0.4593 1 0.0
O36 O-2 0.879 0.442 0.088 1 0.0
O40 O-2 0.134 0.509 0.459 1 0.0
O14 O-2 0.661 0.71 0.775 1 0.0
O1 O-2 0.339 0.297 0.209 1 0.0
O33 O-2 0.755 0.351 -0.164 1 0.0
O19 O-2 0.462 0.119 0.902 1 0.0
